data_2006062
loop_
_publ_author_name
'Zehnder, M.'
'M\"uller, J. F. K.'
'Neuburger, M.'

_publ_section_title
;Bis{\m-[1-(<i>N</i>-Methylsulfonimidoyl)-2,2-diphenylethene]}-1\k^2^<i>C</i>^1^,<i>N</i>:2\k<i>O</i>;1\k<i>O</i>:2\k^2^<i>C</i>^1^,<i>N</i>-bis[(tetrahydrofuran-<i>O</i>)lithium]
 Tetrahydrofuran Solvate and
 1-(<i>N</i>-Methylphenylsulfonimidoyl)-2,2-diphenylethene
;
_journal_issue 4
_journal_name_full 'Acta Crystallographica Section C'
_journal_page_first 419
_journal_page_last 422
_journal_paper_doi 10.1107/S0108270196014412
_journal_volume 53
_journal_year 1997
_chemical_formula_moiety ' 2 (C21 H18 Li N O S) * 3 (C4 H8 O)'
_chemical_formula_sum 'C54 H60 Li2 N2 O5 S2'
_chemical_formula_weight 895.08
_chemical_name_systematic
;
Bis{S-(1-lithio-2,2-diphenylethenyl)-N-methyl-S-phenylsulfoximine-
tetrahydrofuran} tetrahydrofuran solvate
;
_space_group_IT_number 14
_symmetry_cell_setting monoclinic
_symmetry_space_group_name_Hall '-P 2yn'
_symmetry_space_group_name_H-M 'P 1 21/n 1'
_audit_creation_method CRYSTALS
_cell_angle_alpha 90
_cell_angle_beta 98.703(7)
_cell_angle_gamma 90
_cell_formula_units_Z 2
_cell_length_a 13.853(1)
_cell_length_b 10.988(2)
_cell_length_c 16.678(2)
_cell_measurement_reflns_used 25
_cell_measurement_temperature 293
_cell_measurement_theta_max 42
_cell_measurement_theta_min 21
_cell_volume 2509.4(6)
_computing_data_collection 'CAD-4 EXPRESS (Enraf-Nonius, 1992)'
_computing_molecular_graphics 'SNOOPI (Davies, Braid, Foxman & Powell, 1989)'
_computing_structure_refinement 'CRYSTALS (Watkin, Carruthers & Betteridge, 1985)'
_computing_structure_solution 'SIR92 (Altomare et al., 1994)'
_diffrn_ambient_temperature 293
_diffrn_measurement_device '  Enraf-nonius CAD4 '
_diffrn_measurement_method 2\q/\w
_diffrn_radiation_type 'Cu K\a'
_diffrn_radiation_wavelength 1.54180
_diffrn_reflns_av_R_equivalents 0.02
_diffrn_reflns_limit_h_max 0
_diffrn_reflns_limit_h_min -17
_diffrn_reflns_limit_k_max 13
_diffrn_reflns_limit_k_min 0
_diffrn_reflns_limit_l_max 20
_diffrn_reflns_limit_l_min -20
_diffrn_reflns_number 4683
_diffrn_reflns_theta_max 74.33
_diffrn_reflns_theta_min 2.20
_diffrn_standards_decay_% 3.11
_diffrn_standards_interval_time 120
_diffrn_standards_number 3
_exptl_absorpt_coefficient_mu 1.29
_exptl_absorpt_correction_T_max 1.00
_exptl_absorpt_correction_T_min 0.80
_exptl_absorpt_correction_type 'empirical (\y scans; North, Phillips & Matthews, 1968)'
_exptl_absorpt_process_details '\y scan'
_exptl_crystal_colour ' pale-yellow '
_exptl_crystal_density_diffrn 1.18
_exptl_crystal_density_meas ?
_exptl_crystal_description ' needle '
_exptl_crystal_F_000 952
_exptl_crystal_size_max 1.10
_exptl_crystal_size_mid 0.30
_exptl_crystal_size_min 0.30
_refine_diff_density_max 0.30
_refine_diff_density_min -0.65
_refine_ls_extinction_coef 132.(18)
_refine_ls_extinction_method 'Larson (1970)'
_refine_ls_goodness_of_fit_obs 0.970
_refine_ls_hydrogen_treatment
;
 H atoms placed geometrically after each cycle
;
_refine_ls_number_parameters 317
_refine_ls_number_reflns 3337
_refine_ls_R_factor_obs 0.0623
_refine_ls_shift/esd_max 0.021
_refine_ls_structure_factor_coef F
_refine_ls_weighting_scheme
;
 Chebychev polynomial (Carruthers & Watkin, 1979)
;
_refine_ls_wR_factor_obs 0.0702
_reflns_number_observed 3337
_reflns_number_total 4379
_reflns_observed_criterion >3.00\s(I)
_cod_data_source_file jz1153.cif
_cod_data_source_block 1
_cod_depositor_comments
;
The following automatic conversions were performed:

'_symmetry_cell_setting' value 'monoclinic ' changed to 'monoclinic'
according to /home/saulius/struct/CIF-dictionaries/cif_core.dic
dictionary named 'cif_core.dic' version 2.4.1 from 2010-06-29.

Automatic conversion script
Id: cif_fix_values 1715 2011-07-08 13:25:40Z adriana 

The following automatic conversions were performed:

'_exptl_crystal_density_meas' value 'not measured' was changed to '?'
- the value is perceived as not measured.

Automatic conversion script
Id: cif_fix_values 3008 2015-01-20 13:52:24Z robertas 
;
_cod_original_cell_volume 2509.5(6)
_cod_original_sg_symbol_H-M 'P 21/n'
_cod_original_formula_sum ' C54 H60 S2 Li2 N2 O5'
_cod_database_code 2006062

loop_
_symmetry_equiv_pos_as_xyz
x,y,z
-x,-y,-z
-x+1/2,y+1/2,-z+1/2
x+1/2,-y+1/2,z+1/2

loop_
_atom_site_aniso_label
_atom_site_aniso_U_11
_atom_site_aniso_U_12
_atom_site_aniso_U_13
_atom_site_aniso_U_22
_atom_site_aniso_U_23
_atom_site_aniso_U_33
S1 0.0584(4) 0.0002(3) 0.0151(3) 0.0480(4) -0.0012(3) 0.0561(3)
Li1 0.071(3) -0.008(2) 0.016(2) 0.055(3) -0.004(2) 0.065(3)
N1 0.066(1) 0.006(1) 0.007(1) 0.052(1) 0.002(1) 0.060(1)
O1 0.067(1) -0.0090(9) 0.0250(9) 0.052(1) -0.0041(9) 0.073(1)
O2 0.083(1) -0.016(1) 0.034(1) 0.063(1) -0.019(1) 0.100(2)
C1 0.059(1) 0.002(1) 0.013(1) 0.044(1) -0.000(1) 0.059(1)
C2 0.050(1) -0.001(1) 0.011(1) 0.050(1) -0.002(1) 0.057(1)
C3 0.059(1) 0.005(1) 0.015(1) 0.055(2) 0.001(1) 0.055(1)
C4 0.080(2) 0.002(1) 0.010(1) 0.054(2) 0.000(1) 0.071(2)
C5 0.114(3) 0.008(2) 0.024(2) 0.050(2) -0.002(2) 0.091(2)
C6 0.126(3) 0.031(2) 0.023(2) 0.071(2) 0.014(2) 0.092(2)
C7 0.118(3) 0.039(2) -0.010(2) 0.096(3) 0.012(2) 0.091(2)
C8 0.093(2) 0.017(2) -0.003(2) 0.071(2) -0.001(2) 0.076(2)
C9 0.059(2) 0.004(1) 0.002(1) 0.061(2) -0.008(1) 0.066(2)
C10 0.073(2) -0.013(2) -0.000(2) 0.075(2) -0.012(2) 0.088(2)
C11 0.090(3) -0.016(2) -0.012(2) 0.090(3) -0.026(3) 0.127(3)
C12 0.103(3) 0.003(3) -0.016(3) 0.104(3) -0.063(3) 0.135(4)
C13 0.099(3) 0.012(3) 0.010(2) 0.143(4) -0.054(3) 0.095(3)
C14 0.077(2) -0.007(2) 0.013(2) 0.097(3) -0.030(2) 0.079(2)
C15 0.065(2) 0.003(1) 0.015(1) 0.053(2) 0.000(1) 0.058(1)
C16 0.080(2) -0.002(1) 0.019(2) 0.058(2) -0.011(2) 0.081(2)
C17 0.108(3) 0.012(2) 0.026(2) 0.071(2) -0.018(2) 0.090(2)
C18 0.105(3) 0.025(2) 0.040(2) 0.087(3) -0.008(2) 0.085(2)
C19 0.085(2) 0.003(2) 0.048(2) 0.095(3) -0.006(2) 0.108(3)
C20 0.079(2) -0.001(2) 0.035(2) 0.066(2) -0.004(2) 0.091(2)
C21 0.085(2) 0.012(2) 0.003(2) 0.072(2) 0.007(2) 0.072(2)
C31 0.112(3) -0.012(2) 0.039(2) 0.069(2) -0.031(2) 0.129(3)
C32 0.162(5) -0.008(3) 0.076(4) 0.072(3) -0.003(3) 0.236(6)
C33 0.170(5) -0.033(3) 0.069(4) 0.095(3) 0.034(4) 0.217(5)
C34 0.090(2) -0.016(2) 0.036(2) 0.102(3) -0.006(2) 0.109(3)
O3 0.175(5) 0.038(5) 0.016(5) 0.308(6) -0.004(6) 0.162(5)
C41 0.178(6) 0.019(5) 0.029(5) 0.308(6) -0.008(6) 0.155(5)
C42 0.181(6) 0.020(6) 0.013(5) 0.310(6) -0.013(6) 0.146(6)
C43 0.176(6) 0.036(6) 0.004(5) 0.313(6) -0.014(6) 0.153(6)
C44 0.174(6) 0.048(5) -0.003(5) 0.308(6) -0.006(6) 0.154(6)

loop_
_atom_site_label
_atom_site_occupancy
_atom_site_fract_x
_atom_site_fract_y
_atom_site_fract_z
_atom_site_U_iso_or_equiv
_atom_site_thermal_displace_type
S1 1.0000 -0.07349(5) 0.07237(6) 0.09073(4) 0.0535(1) Uani
Li1 1.0000 -0.0935(4) -0.1355(4) 0.0025(3) 0.063(1) Uani
N1 1.0000 -0.1453(2) 0.0356(2) 0.0149(1) 0.0596(4) Uani
O1 1.0000 0.0082(1) 0.1532(2) 0.0783(1) 0.0624(4) Uani
O2 1.0000 -0.1712(2) -0.2861(2) -0.0118(1) 0.0799(5) Uani
C1 1.0000 -0.0354(2) -0.0709(2) 0.1258(2) 0.0537(4) Uani
C2 1.0000 0.0102(2) -0.0861(2) 0.2017(2) 0.0522(4) Uani
C3 1.0000 0.0478(2) -0.2111(3) 0.2261(2) 0.0554(5) Uani
C4 1.0000 0.0107(2) -0.3134(3) 0.1826(2) 0.0685(8) Uani
C5 1.0000 0.0476(3) -0.4283(3) 0.2034(2) 0.084(1) Uani
C6 1.0000 0.1199(4) -0.4435(4) 0.2669(3) 0.095(1) Uani
C7 1.0000 0.1579(3) -0.3451(4) 0.3109(3) 0.104(1) Uani
C8 1.0000 0.1206(3) -0.2293(3) 0.2905(2) 0.0814(8) Uani
C9 1.0000 0.0328(2) 0.0088(3) 0.2664(2) 0.0627(8) Uani
C10 1.0000 0.1084(3) 0.0904(3) 0.2624(2) 0.0801(8) Uani
C11 1.0000 0.1325(3) 0.1759(4) 0.3224(3) 0.105(1) Uani
C12 1.0000 0.0817(4) 0.1824(4) 0.3851(3) 0.117(1) Uani
C13 1.0000 0.0066(3) 0.1035(5) 0.3910(3) 0.113(1) Uani
C14 1.0000 -0.0174(3) 0.0155(4) 0.3306(2) 0.0841(9) Uani
C15 1.0000 -0.1397(2) 0.1598(3) 0.1551(2) 0.0580(7) Uani
C16 1.0000 -0.1001(2) 0.2651(3) 0.1931(2) 0.0722(8) Uani
C17 1.0000 -0.1552(3) 0.3307(3) 0.2402(2) 0.0884(9) Uani
C18 1.0000 -0.2457(3) 0.2931(4) 0.2512(2) 0.089(1) Uani
C19 1.0000 -0.2844(3) 0.1888(4) 0.2141(3) 0.092(1) Uani
C20 1.0000 -0.2304(2) 0.1226(3) 0.1662(2) 0.0763(8) Uani
C21 1.0000 -0.1920(3) 0.1340(3) -0.0357(2) 0.0774(8) Uani
C31 1.0000 -0.1376(3) -0.3872(4) -0.0533(3) 0.101(1) Uani
C32 1.0000 -0.1726(5) -0.4960(5) -0.0179(5) 0.152(2) Uani
C33 1.0000 -0.2388(5) -0.4588(5) 0.0349(4) 0.156(2) Uani
C34 1.0000 -0.2475(3) -0.3253(4) 0.0290(3) 0.098(1) Uani
O3 0.5000 0.570(1) -0.061(2) 0.0317(9) 0.216(2) Uani
C41 0.5000 0.508(2) -0.105(2) -0.040(1) 0.213(2) Uani
C42 0.5000 0.448(2) -0.004(2) -0.0763(9) 0.213(3) Uani
C43 0.5000 0.432(2) 0.048(3) 0.002(1) 0.216(3) Uani
C44 0.5000 0.529(2) 0.053(2) 0.052(1) 0.214(3) Uani
H41 1.0000 -0.0410 -0.3042 0.1376 0.0675 Uiso
H51 1.0000 0.0217 -0.4977 0.1724 0.0804 Uiso
H61 1.0000 0.1444 -0.5235 0.2811 0.0935 Uiso
H71 1.0000 0.2099 -0.3555 0.3554 0.1008 Uiso
H81 1.0000 0.1466 -0.1607 0.3223 0.0793 Uiso
H101 1.0000 0.1441 0.0871 0.2175 0.0785 Uiso
H111 1.0000 0.1856 0.2311 0.3195 0.1009 Uiso
H121 1.0000 0.0984 0.2432 0.4263 0.1130 Uiso
H131 1.0000 -0.0291 0.1085 0.4359 0.1106 Uiso
H141 1.0000 -0.0696 -0.0406 0.3343 0.0838 Uiso
H161 1.0000 -0.0357 0.2916 0.1866 0.0722 Uiso
H171 1.0000 -0.1291 0.4043 0.2657 0.0882 Uiso
H181 1.0000 -0.2825 0.3395 0.2849 0.0921 Uiso
H191 1.0000 -0.3485 0.1621 0.2213 0.0956 Uiso
H201 1.0000 -0.2573 0.0493 0.1405 0.0778 Uiso
H211 1.0000 -0.2349 0.1002 -0.0808 0.0763 Uiso
H212 1.0000 -0.2290 0.1840 -0.0041 0.0763 Uiso
H213 1.0000 -0.1430 0.1826 -0.0553 0.0763 Uiso
H311 1.0000 -0.1633 -0.3830 -0.1100 0.0999 Uiso
H312 1.0000 -0.0676 -0.3874 -0.0465 0.0999 Uiso
H321 1.0000 -0.2055 -0.5475 -0.0599 0.1403 Uiso
H322 1.0000 -0.1188 -0.5393 0.0121 0.1403 Uiso
H331 1.0000 -0.3014 -0.4959 0.0186 0.1519 Uiso
H332 1.0000 -0.2140 -0.4820 0.0897 0.1519 Uiso
H341 1.0000 -0.3096 -0.3031 -0.0013 0.1002 Uiso
H342 1.0000 -0.2410 -0.2898 0.0821 0.1002 Uiso
H411 0.5000 0.5475 -0.1356 -0.0786 0.2041 Uiso
H412 0.5000 0.4665 -0.1693 -0.0261 0.2041 Uiso
H421 0.5000 0.4829 0.0505 -0.1069 0.2016 Uiso
H422 0.5000 0.3889 -0.0296 -0.1094 0.2016 Uiso
H431 0.5000 0.4038 0.1280 -0.0052 0.2038 Uiso
H432 0.5000 0.3888 -0.0033 0.0275 0.2038 Uiso
H441 0.5000 0.5667 0.1207 0.0364 0.2022 Uiso
H442 0.5000 0.5251 0.0587 0.1086 0.2022 Uiso

loop_
_atom_type_symbol
_atom_type_scat_dispersion_real
_atom_type_scat_dispersion_imag
_atom_type_scat_source
'C   ' 0.0170 0.0090 International_Tables_Vol_IV_Table_2.2B
'H   ' 0.0000 0.0000 International_Tables_Vol_IV_Table_2.2B
'S   ' 0.3190 0.5570 International_Tables_Vol_IV_Table_2.2B
'Li  ' 0.0010 0.0000 International_Tables_Vol_IV_Table_2.2B
'N   ' 0.0290 0.0180 International_Tables_Vol_IV_Table_2.2B
'O   ' 0.0470 0.0320 International_Tables_Vol_IV_Table_2.2B

loop_
_geom_angle_atom_site_label_1
_geom_angle_atom_site_label_2
_geom_angle_atom_site_label_3
_geom_angle_site_symmetry_1
_geom_angle_site_symmetry_3
_geom_angle
_geom_angle_publ_flag
N1 Li1 O1 . 2_555 115.2(2) yes
N1 Li1 O2 . . 126.5(3) yes
O1 Li1 O2 2_555 . 102.3(2) yes
N1 Li1 C1 . . 72.1(2) yes
O1 Li1 C1 2_555 . 120.4(3) yes
O2 Li1 C1 . . 119.9(2) yes
N1 S1 O1 . . 117.10(10) yes
N1 S1 C1 . . 99.50(10) yes
O1 S1 C1 . . 113.10(10) yes
N1 S1 C15 . . 107.90(10) yes
O1 S1 C15 . . 103.50(10) yes
C1 S1 C15 . . 116.20(10) yes
S1 N1 C21 . . 117.1(2) no
S1 C1 C2 . . 120.6(2) yes
C1 C2 C3 . . 117.8(2) yes
C1 C2 C9 . . 127.7(2) yes
C3 C2 C9 . . 114.5(2) yes
C2 C3 C4 . . 120.7(2) no
C2 C3 C8 . . 122.0(3) no
C4 C3 C8 . . 117.3(3) no
C3 C4 C5 . . 120.8(3) no
C4 C5 C6 . . 120.6(3) no
C5 C6 C7 . . 120.1(3) no
C6 C7 C8 . . 119.5(4) no
C3 C8 C7 . . 121.7(3) no
C2 C9 C10 . . 119.5(3) no
C2 C9 C14 . . 121.8(3) no
C10 C9 C14 . . 118.7(3) no
C9 C10 C11 . . 120.6(4) no
C10 C11 C12 . . 120.1(4) no
C11 C12 C13 . . 120.9(4) no
C12 C13 C14 . . 119.1(4) no
C9 C14 C13 . . 120.6(4) no
S1 C15 C16 . . 121.1(2) no
S1 C15 C20 . . 119.2(2) no
C16 C15 C20 . . 119.7(3) no
C15 C16 C17 . . 118.7(3) no
C16 C17 C18 . . 121.4(3) no
C17 C18 C19 . . 119.9(3) no
C18 C19 C20 . . 119.5(3) no
C15 C20 C19 . . 120.8(3) no
C3 C4 H41 . . 119.6(3) no
C5 C4 H41 . . 119.6(3) no
C4 C5 H51 . . 119.7(4) no
C6 C5 H51 . . 119.7(4) no
C5 C6 H61 . . 119.9(5) no
C7 C6 H61 . . 119.9(5) no
C6 C7 H71 . . 120.3(4) no
C8 C7 H71 . . 120.3(5) no
C3 C8 H81 . . 119.2(3) no
C7 C8 H81 . . 119.2(4) no
C9 C10 H101 . . 119.7(3) no
C11 C10 H101 . . 119.7(4) no
C10 C11 H111 . . 119.9(5) no
C12 C11 H111 . . 119.9(5) no
C11 C12 H121 . . 119.6(6) no
C13 C12 H121 . . 119.6(6) no
C12 C13 H131 . . 120.4(5) no
C14 C13 H131 . . 120.4(5) no
C9 C14 H141 . . 119.7(3) no
C13 C14 H141 . . 119.7(4) no
C15 C16 H161 . . 120.6(3) no
C17 C16 H161 . . 120.6(3) no
C16 C17 H171 . . 119.3(4) no
C18 C17 H171 . . 119.3(4) no
C17 C18 H181 . . 120.1(4) no
C19 C18 H181 . . 120.1(4) no
C18 C19 H191 . . 120.2(4) no
C20 C19 H191 . . 120.2(4) no
C15 C20 H201 . . 119.6(3) no
C19 C20 H201 . . 119.6(3) no
N1 C21 H211 . . 109.5(3) no
N1 C21 H212 . . 109.5(3) no
N1 C21 H213 . . 109.5(3) no
H211 C21 H212 . . 109.5(3) no
H211 C21 H213 . . 109.5(3) no
H212 C21 H213 . . 109.5(4) no
C31 O2 C34 . . 108.7(3) no
O2 C31 C32 . . 107.0(4) no
C31 C32 C33 . . 107.5(4) no
C32 C33 C34 . . 107.3(4) no
O2 C34 C33 . . 106.1(4) no
O2 C31 H311 . . 110.1(4) no
C32 C31 H311 . . 110.1(4) no
O2 C31 H312 . . 110.1(3) no
C32 C31 H312 . . 110.1(5) no
H311 C31 H312 . . 109.5(4) no
C31 C32 H321 . . 110.0(6) no
C33 C32 H321 . . 110.0(6) no
C31 C32 H322 . . 110.0(5) no
C33 C32 H322 . . 110.0(7) no
H321 C32 H322 . . 109.5(5) no
C32 C33 H331 . . 110.0(7) no
C34 C33 H331 . . 110.0(6) no
C32 C33 H332 . . 110.0(7) no
C34 C33 H332 . . 110.0(6) no
H331 C33 H332 . . 109.5(5) no
O2 C34 H341 . . 110.3(4) no
C33 C34 H341 . . 110.3(5) no
O2 C34 H342 . . 110.3(4) no
C33 C34 H342 . . 110.3(5) no
H341 C34 H342 . . 109.5(4) no
C41 O3 C44 . . 106.2(11) no
O3 C41 C42 . . 108.3(13) no
C41 C42 C43 . . 94.9(14) no
C42 C43 C44 . . 105.1(14) no
O3 C44 C43 . . 101.1(12) no

loop_
_geom_bond_atom_site_label_1
_geom_bond_site_symmetry_1
_geom_bond_atom_site_label_2
_geom_bond_site_symmetry_2
_geom_bond_distance
_geom_bond_publ_flag
Li1 . N1 . 2.035(6) yes
Li1 . O1 2_555 1.932(5) yes
Li1 . O2 . 1.968(5) yes
Li1 . C1 . 2.210(5) yes
S1 . N1 . 1.539(2) yes
S1 . O1 . 1.477(2) yes
S1 . C1 . 1.734(3) yes
S1 . C15 . 1.792(3) yes
N1 . C21 . 1.461(4) no
C1 . C2 . 1.336(4) yes
C2 . C3 . 1.503(4) yes
C2 . C9 . 1.500(4) yes
C3 . C4 . 1.394(4) no
C3 . C8 . 1.373(4) no
C4 . C5 . 1.386(4) no
C5 . C6 . 1.353(6) no
C6 . C7 . 1.367(6) no
C7 . C8 . 1.395(5) no
C9 . C10 . 1.387(4) no
C9 . C14 . 1.363(4) no
C10 . C11 . 1.377(5) no
C11 . C12 . 1.348(7) no
C12 . C13 . 1.369(7) no
C13 . C14 . 1.400(5) no
C15 . C16 . 1.392(4) no
C15 . C20 . 1.362(4) no
C16 . C17 . 1.378(4) no
C17 . C18 . 1.358(5) no
C18 . C19 . 1.373(6) no
C19 . C20 . 1.381(4) no
C4 . H41 . 0.960(3) no
C5 . H51 . 0.960(4) no
C6 . H61 . 0.960(4) no
C7 . H71 . 0.960(4) no
C8 . H81 . 0.960(4) no
C10 . H101 . 0.960(4) no
C11 . H111 . 0.960(4) no
C12 . H121 . 0.960(4) no
C13 . H131 . 0.960(4) no
C14 . H141 . 0.960(4) no
C16 . H161 . 0.960(3) no
C17 . H171 . 0.960(4) no
C18 . H181 . 0.960(3) no
C19 . H191 . 0.960(4) no
C20 . H201 . 0.960(3) no
C21 . H211 . 0.960(4) no
C21 . H212 . 0.960(3) no
C21 . H213 . 0.960(4) no
O2 . C31 . 1.423(4) no
O2 . C34 . 1.408(4) no
C31 . C32 . 1.448(7) no
C32 . C33 . 1.424(8) no
C33 . C34 . 1.474(7) no
C31 . H311 . 0.960(5) no
C31 . H312 . 0.960(4) no
C32 . H321 . 0.960(7) no
C32 . H322 . 0.960(7) no
C33 . H331 . 0.960(6) no
C33 . H332 . 0.960(7) no
C34 . H341 . 0.960(5) no
C34 . H342 . 0.960(4) no
O3 . C41 . 1.451(9) no
O3 . C44 . 1.442(9) no
C41 . C42 . 1.463(9) no
C42 . C43 . 1.477(9) no
C43 . C44 . 1.478(9) no
C41 . H411 . 0.96(2) no
C41 . H412 . 0.96(2) no
C42 . H421 . 0.96(2) no
C42 . H422 . 0.96(2) no
C43 . H431 . 0.96(3) no
C43 . H432 . 0.96(3) no
C44 . H441 . 0.96(3) no
C44 . H442 . 0.96(2) no
